data_7117793
loop_
_publ_author_name
'Kabesova, M.'
'Garaj, J.'
'Gazo, J.'

_publ_section_title
;
 The nature of the structural differences between the modifications of the
 dithiocyanate-diamine cupric complex
;
_journal_name_full 'Collection of Czechoslovak Chemical Communication'
_journal_page_first 942
_journal_page_last 950
_journal_volume 37
_journal_year 1972
_chemical_formula_sum 'C2 H6 Cu N4 S2'
_chemical_name_systematic 'Cu (S C N)2 (N H3)2'
_space_group_IT_number 33
_symmetry_space_group_name_Hall 'P 2c -2n'
_symmetry_space_group_name_H-M 'P n a 21'
_cell_angle_alpha 90
_cell_angle_beta 90
_cell_angle_gamma 90
_cell_formula_units_Z 4
_cell_length_a 13.94
_cell_length_b 6.01
_cell_length_c 8.81
_cell_volume 738.097
_citation_journal_id_ASTM CCCCAK
_cod_data_source_file Kabesova_CCCCAK_1972_107.cif
_cod_data_source_block C2H6Cu1N4S2
_cod_original_cell_volume 738.0966
_cod_original_formula_sum 'C2 H6 Cu1 N4 S2'
_cod_database_code 7117793

loop_
_symmetry_equiv_pos_as_xyz
x,y,z
-x,-y,z+1/2
-x+1/2,y+1/2,z+1/2
x+1/2,-y+1/2,z

loop_
_atom_site_label
_atom_site_type_symbol
_atom_site_fract_x
_atom_site_fract_y
_atom_site_fract_z
_atom_site_occupancy
_atom_site_U_iso_or_equiv
_atom_site_attached_hydrogens
N1 N-3 0.2446 0.2532 0.2991 1 0.0 0
N4 N-3 0.3144 0.251 0.01 1 0.0 3
C2 C+4 0.4144 0.756 0.283 1 0.0 0
C1 C+4 0.2752 0.283 0.4384 1 0.0 0
N3 N-3 0.0546 0.3223 0.2014 1 0.0 3
S1 S-2 0.1661 0.7388 0.0892 1 0.0 0
N2 N-3 0.3831 0.685 0.4142 1 0.0 0
S2 S-2 0.4552 0.8178 0.1236 1 0.0 0
Cu1 Cu+2 0.1763 0.25 0.1081 1 0.0 0
